data_4101722
loop_
_publ_author_name
'Li, De Run'
'Murugan, Andiappan'
'Falck, J. R.'

_publ_section_title
;
 Enantioselective, organocatalytic oxy-michael addition to
 gamma/delta-hydroxy-alpha,beta-enones: boronate-amine complexes as chiral
 hydroxide synthons.
;
_journal_issue 1
_journal_name_full 'Journal of the American Chemical Society'
_journal_page_first 46
_journal_page_last 48
_journal_paper_doi 10.1021/ja076802c
_journal_volume 130
_journal_year 2008
_chemical_formula_sum 'C13 H15 O3'
_chemical_formula_weight 219.25
_chemical_name_systematic
; 
 ? 
;
_space_group_IT_number 19
_symmetry_cell_setting orthorhombic
_symmetry_space_group_name_Hall 'P 2ac 2ab'
_symmetry_space_group_name_H-M 'P 21 21 21'
_atom_sites_solution_hydrogens geom
_atom_sites_solution_primary direct
_atom_sites_solution_secondary difmap
_audit_creation_method SHELXL-97
_cell_angle_alpha 90.00
_cell_angle_beta 90.00
_cell_angle_gamma 90.00
_cell_formula_units_Z 4
_cell_length_a 7.6030(3)
_cell_length_b 9.6350(4)
_cell_length_c 16.1830(6)
_cell_measurement_temperature 293(2)
_cell_volume 1185.48(8)
_computing_cell_refinement 'HKL2000 v095.373'
_computing_data_collection 'collect, Nonius 1999'
_computing_data_reduction 'HKL2000 v095.373'
_computing_publication_material 'XCIF (Sheldrick and Bruker 1997)'
_computing_structure_refinement 'SHELXL-97 (Sheldrick, 1997)'
_computing_structure_solution 'SHELXS-97 (Sheldrick, 1990)'
_diffrn_ambient_temperature 293(2)
_diffrn_measured_fraction_theta_full 0.974
_diffrn_measured_fraction_theta_max 0.974
_diffrn_measurement_device_type 'Kappa CCD'
_diffrn_measurement_method Collect
_diffrn_radiation_monochromator graphite
_diffrn_radiation_source 'fine-focus sealed tube'
_diffrn_radiation_type MoK\a
_diffrn_radiation_wavelength 0.71073
_diffrn_reflns_av_R_equivalents 0.0000
_diffrn_reflns_av_sigmaI/netI 0.0513
_diffrn_reflns_limit_h_max 9
_diffrn_reflns_limit_h_min 0
_diffrn_reflns_limit_k_max 11
_diffrn_reflns_limit_k_min 0
_diffrn_reflns_limit_l_max 19
_diffrn_reflns_limit_l_min 0
_diffrn_reflns_number 1204
_diffrn_reflns_theta_full 25.02
_diffrn_reflns_theta_max 25.02
_diffrn_reflns_theta_min 2.52
_exptl_absorpt_coefficient_mu 0.086
_exptl_absorpt_correction_type none
_exptl_crystal_colour colorless
_exptl_crystal_density_diffrn 1.228
_exptl_crystal_density_method 'not measured'
_exptl_crystal_description plate
_exptl_crystal_F_000 468
_exptl_crystal_size_max 0.20
_exptl_crystal_size_mid 0.15
_exptl_crystal_size_min 0.06
_refine_diff_density_max 0.162
_refine_diff_density_min -0.141
_refine_diff_density_rms 0.042
_refine_ls_extinction_coef 0.26(8)
_refine_ls_extinction_expression Fc^*^=kFc[1+0.001xFc^2^\l^3^/sin(2\q)]^-1/4^
_refine_ls_extinction_method SHELXL
_refine_ls_goodness_of_fit_ref 0.992
_refine_ls_hydrogen_treatment mixed
_refine_ls_matrix_type full
_refine_ls_number_parameters 209
_refine_ls_number_reflns 1204
_refine_ls_number_restraints 0
_refine_ls_restrained_S_all 0.992
_refine_ls_R_factor_all 0.0660
_refine_ls_R_factor_gt 0.0506
_refine_ls_shift/su_max 0.009
_refine_ls_shift/su_mean 0.017
_refine_ls_structure_factor_coef Fsqd
_refine_ls_weighting_details 'calc w=1/[\s^2^(Fo^2^)+(0.1247P)^2^+0.0016P] where P=(Fo^2^+2Fc^2^)/3'
_refine_ls_weighting_scheme calc
_refine_ls_wR_factor_gt 0.1322
_refine_ls_wR_factor_ref 0.1491
_reflns_number_gt 888
_reflns_number_total 1204
_reflns_threshold_expression >2sigma(I)
_cod_data_source_file ja076802c-file001.cif
_cod_data_source_block shelxl
_cod_depositor_comments
;
The following automatic conversions were performed:

'_symmetry_cell_setting' value 'Orthorhombic' changed to
'orthorhombic' according to the built-in table from CIF Core
dictionary named 'cif_core.dic' version 2.4.1 from 2010-06-29.

Automatic conversion script
Id: cif_fix_values 1673 2011-04-08 12:14:43Z adriana 
;
_cod_original_sg_symbol_H-M 'P 212121'
_cod_database_code 4101722

loop_
_symmetry_equiv_pos_as_xyz
'x, y, z'
'-x+1/2, -y, z+1/2'
'x+1/2, -y+1/2, -z'
'-x, y+1/2, -z+1/2'

loop_
_atom_site_label
_atom_site_type_symbol
_atom_site_fract_x
_atom_site_fract_y
_atom_site_fract_z
_atom_site_U_iso_or_equiv
_atom_site_adp_type
_atom_site_occupancy
_atom_site_symmetry_multiplicity
_atom_site_calc_flag
_atom_site_refinement_flags
_atom_site_disorder_assembly
_atom_site_disorder_group
H3 H 0.732(6) 1.119(4) 0.824(3) 0.071(12) Uiso 1 1 d . . .
H12 H 0.665(5) 0.586(4) 0.846(2) 0.045(9) Uiso 1 1 d . . .
H1 H 0.881(6) 1.296(5) 1.052(2) 0.070(12) Uiso 1 1 d . . .
H13 H 0.963(11) 0.624(9) 0.766(4) 0.15(3) Uiso 1 1 d . . .
H2 H 0.869(7) 1.276(6) 0.909(3) 0.087(16) Uiso 1 1 d . . .
H5 H 0.656(7) 0.899(6) 1.031(3) 0.085(14) Uiso 1 1 d . . .
H81 H 0.503(6) 0.755(5) 0.960(2) 0.073(11) Uiso 1 1 d . . .
H111 H 0.875(7) 0.810(5) 0.823(3) 0.091(14) Uiso 1 1 d . . .
HO1 H 0.800(7) 0.455(5) 0.696(3) 0.105(16) Uiso 1 1 d . . .
HO2 H 0.597(9) 0.563(8) 0.722(4) 0.14(2) Uiso 1 1 d . . .
H6 H 0.764(5) 1.079(4) 1.111(3) 0.065(11) Uiso 1 1 d . . .
H112 H 0.821(6) 0.749(4) 0.910(2) 0.065(11) Uiso 1 1 d . . .
H82 H 0.406(5) 0.716(4) 0.861(2) 0.070(11) Uiso 1 1 d . . .
H10 H 0.115(11) 1.053(9) 0.982(5) 0.16(2) Uiso 1 1 d . . .
HO3 H 0.557(7) 0.844(7) 0.751(3) 0.104(15) Uiso 1 1 d . . .
C1 C 0.8310(7) 1.2011(5) 1.0201(3) 0.0789(14) Uani 1 1 d . . .
C2 C 0.8211(6) 1.2155(4) 0.9366(4) 0.0720(12) Uani 1 1 d . . .
C3 C 0.7500(5) 1.1138(4) 0.8877(3) 0.0614(10) Uani 1 1 d . . .
C4 C 0.6861(4) 0.9921(4) 0.9230(2) 0.0505(9) Uani 1 1 d . . .
C5 C 0.6976(5) 0.9786(4) 1.0085(2) 0.0584(11) Uani 1 1 d . . .
C6 C 0.7692(7) 1.0805(5) 1.0568(3) 0.0726(12) Uani 1 1 d . . .
C7 C 0.6203(4) 0.8726(3) 0.86974(19) 0.0483(9) Uani 1 1 d . . .
C8 C 0.4641(4) 0.7958(4) 0.9089(2) 0.0516(9) Uani 1 1 d . . .
C9 C 0.3157(5) 0.8849(4) 0.9311(2) 0.0555(10) Uani 1 1 d . . .
C10 C 0.1964(6) 0.9577(5) 0.9485(3) 0.0665(11) Uani 1 1 d . . .
C11 C 0.7743(5) 0.7719(4) 0.8546(2) 0.0514(10) Uani 1 1 d . . .
C12 C 0.7299(5) 0.6377(4) 0.8096(2) 0.0524(9) Uani 1 1 d . . .
C13 C 0.8939(6) 0.5603(5) 0.7888(3) 0.0713(13) Uani 1 1 d . . .
O1 O 0.8602(4) 0.4253(3) 0.7549(2) 0.0858(11) Uani 1 1 d . . .
O2 O 0.6313(4) 0.6698(3) 0.73681(16) 0.0658(9) Uani 1 1 d . . .
O3 O 0.5624(3) 0.9300(3) 0.79198(14) 0.0573(8) Uani 1 1 d . . .

loop_
_atom_site_aniso_label
_atom_site_aniso_U_11
_atom_site_aniso_U_22
_atom_site_aniso_U_33
_atom_site_aniso_U_23
_atom_site_aniso_U_13
_atom_site_aniso_U_12
C1 0.062(2) 0.065(3) 0.109(4) -0.023(2) -0.019(2) 0.007(2)
C2 0.061(3) 0.046(2) 0.109(3) 0.000(2) -0.003(2) -0.008(2)
C3 0.055(2) 0.050(2) 0.079(2) 0.0020(18) -0.0027(19) -0.003(2)
C4 0.041(2) 0.0466(17) 0.063(2) -0.0024(14) -0.0018(15) 0.0021(16)
C5 0.058(3) 0.054(2) 0.064(2) -0.0059(17) -0.0010(17) -0.002(2)
C6 0.070(3) 0.077(3) 0.071(3) -0.024(2) -0.005(2) 0.008(2)
C7 0.0477(19) 0.0429(17) 0.0542(17) 0.0017(14) -0.0002(14) -0.0004(16)
C8 0.044(2) 0.0477(18) 0.063(2) 0.0040(16) 0.0054(16) -0.0032(16)
C9 0.052(2) 0.0498(19) 0.0650(19) 0.0043(16) 0.0011(17) -0.002(2)
C10 0.058(3) 0.063(2) 0.079(2) 0.000(2) 0.010(2) 0.001(2)
C11 0.046(2) 0.052(2) 0.0560(19) -0.0052(15) 0.0004(17) 0.0006(17)
C12 0.050(2) 0.0494(19) 0.0574(18) -0.0046(16) -0.0007(16) 0.0027(17)
C13 0.065(3) 0.063(3) 0.086(3) -0.021(2) -0.004(2) 0.013(2)
O1 0.100(3) 0.0706(19) 0.0863(19) -0.0261(16) -0.0161(19) 0.0286(19)
O2 0.0750(18) 0.0564(16) 0.0661(15) -0.0041(12) -0.0204(13) 0.0020(15)
O3 0.0645(17) 0.0526(14) 0.0549(13) 0.0040(11) -0.0061(12) 0.0038(12)

loop_
_atom_type_symbol
_atom_type_description
_atom_type_scat_dispersion_real
_atom_type_scat_dispersion_imag
_atom_type_scat_source
C C 0.0033 0.0016 'International Tables Vol C Tables 4.2.6.8 and 6.1.1.4'
H H 0.0000 0.0000 'International Tables Vol C Tables 4.2.6.8 and 6.1.1.4'
O O 0.0106 0.0060 'International Tables Vol C Tables 4.2.6.8 and 6.1.1.4'

loop_
_geom_angle_atom_site_label_1
_geom_angle_atom_site_label_2
_geom_angle_atom_site_label_3
_geom_angle
_geom_angle_site_symmetry_1
_geom_angle_site_symmetry_3
_geom_angle_publ_flag
C2 C1 C6 119.4(4) . . ?
C1 C2 C3 121.5(5) . . ?
C2 C3 C4 120.2(4) . . ?
C3 C4 C5 117.7(3) . . ?
C3 C4 C7 121.3(3) . . ?
C5 C4 C7 120.8(3) . . ?
C6 C5 C4 121.7(4) . . ?
C5 C6 C1 119.5(4) . . ?
O3 C7 C4 107.7(3) . . ?
O3 C7 C8 108.0(3) . . ?
C4 C7 C8 112.6(3) . . ?
O3 C7 C11 109.5(3) . . ?
C4 C7 C11 108.5(3) . . ?
C8 C7 C11 110.5(3) . . ?
C9 C8 C7 114.5(3) . . ?
C10 C9 C8 179.4(4) . . ?
C12 C11 C7 116.3(3) . . ?
O2 C12 C13 111.1(3) . . ?
O2 C12 C11 109.0(3) . . ?
C13 C12 C11 110.3(3) . . ?
O1 C13 C12 113.0(4) . . ?

loop_
_geom_bond_atom_site_label_1
_geom_bond_atom_site_label_2
_geom_bond_distance
_geom_bond_site_symmetry_2
_geom_bond_publ_flag
C1 C2 1.361(8) . ?
C1 C6 1.386(7) . ?
C2 C3 1.370(6) . ?
C3 C4 1.391(5) . ?
C4 C5 1.393(5) . ?
C4 C7 1.523(5) . ?
C5 C6 1.367(6) . ?
C7 O3 1.443(4) . ?
C7 C8 1.536(5) . ?
C7 C11 1.541(5) . ?
C8 C9 1.462(6) . ?
C9 C10 1.181(6) . ?
C11 C12 1.522(5) . ?
C12 O2 1.431(4) . ?
C12 C13 1.491(6) . ?
C13 O1 1.435(6) . ?

loop_
_cod_related_entry_id
_cod_related_entry_database
_cod_related_entry_code
1 ChemSpider 30660061
